data_8105110
loop_
_publ_author_name
'Zheng, Min'

_publ_section_title
;
 The crystal structure of
 catena-poly[diaqua-(\m4-5-(benzo[d]thiazol-2-yl)benzene-1,3-dicarboxylate-\k4
 O,O&#x2032;:O&#x2032;&#x2032;,O&#x2032;&#x2032;&#x2032;)-(\m4-5-(benzo[d]thiazol-2-yl)benzene-1,3-dicarboxylate-\k4
 O,O&#x2032;:O&#x2032;&#x2032;,O&#x2032;&#x2032;&#x2032;)dicadmium(II)],
 C30H18Cd2N2O10S2
;
_journal_issue 2
_journal_name_full 'Zeitschrift f\"ur Kristallographie - New Crystal Structures'
_journal_page_first 367
_journal_page_last 369
_journal_paper_doi 10.1515/ncrs-2019-0677
_journal_volume 235
_journal_year 2020
_chemical_formula_moiety 'C30 H18 Cd2 N2 O10 S2'
_chemical_formula_sum 'C30 H18 Cd2 N2 O10 S2'
_chemical_formula_weight 855.38
_space_group_crystal_system monoclinic
_space_group_IT_number 14
_space_group_name_Hall '-P 2ybc'
_space_group_name_H-M_alt 'P 1 21/c 1'
_atom_sites_solution_hydrogens mixed
_atom_sites_solution_primary dual
_cell_angle_alpha 90
_cell_angle_beta 92.0808(13)
_cell_angle_gamma 90
_cell_formula_units_Z 4
_cell_length_a 14.9275(2)
_cell_length_b 10.18003(11)
_cell_length_c 18.3497(2)
_cell_measurement_reflns_used 30953
_cell_measurement_temperature 290.3(9)
_cell_measurement_theta_max 28.0790
_cell_measurement_theta_min 3.9870
_cell_volume 2786.63(6)
_computing_cell_refinement 'CrysAlisPro 1.171.39.46 (Rigaku OD, 2018)'
_computing_data_collection 'CrysAlisPro 1.171.39.46 (Rigaku OD, 2018)'
_computing_data_reduction 'CrysAlisPro 1.171.39.46 (Rigaku OD, 2018)'
_computing_molecular_graphics 'Olex2 (Dolomanov et al., 2009)'
_computing_publication_material 'Olex2 (Dolomanov et al., 2009)'
_computing_structure_refinement 'ShelXL (Sheldrick, 2015)'
_computing_structure_solution 'ShelXT (Sheldrick, 2015)'
_diffrn_ambient_environment air
_diffrn_ambient_temperature 290.3(9)
_diffrn_detector 'CCD plate'
_diffrn_detector_area_resol_mean 8.0584
_diffrn_detector_type EosS2
_diffrn_measured_fraction_theta_full 0.998
_diffrn_measured_fraction_theta_max 0.931
_diffrn_measurement_details
;
List of Runs (angles in degrees, time in seconds):

  # Type    Start    End  Width  t~exp~   \w     \q     \k     \f   Frames
--------------------------------------------------------------------------
  1  \w    -70.00  -5.00   1.00    9.36    --  -13.80 129.00-100.02   65
  2  \w    -43.00  58.00   1.00    9.36    --  -13.80  19.00  90.00  101
  3  \w    -63.00   5.00   1.00    9.36    --  -13.80 117.00 -22.03   68
  4  \w    -83.00   5.00   1.00    9.36    --  -13.80 -38.00  90.00   88
  5  \w    -83.00   5.00   1.00    9.36    --  -13.80 -38.00-120.00   88
  6  \w    -20.00  25.00   1.00    9.36    --  -13.80 -99.00-180.00   45
  7  \w     -4.00  84.00   1.00    9.36    --   14.82  38.00  90.00   88
  8  \w    -20.00  54.00   1.00    9.36    --   14.82 -99.00 -90.00   74
  9  \w    -20.00  54.00   1.00    9.36    --   14.82 -99.00-180.00   74
 10  \w     -2.00  82.00   1.00    9.36    --   14.82  57.00   0.00   84
 11  \w    -66.00   0.00   1.00    9.36    --  -13.80 123.00  35.00   66
 12  \w    -20.00  25.00   1.00    9.36    --  -13.80 -99.00 150.00   45
 13  \w    -67.00  -1.00   1.00    9.36    --  -13.80 124.00 160.03   66
 14  \w    -66.00 -18.00   1.00    9.36    --  -13.80 122.00  72.76   48
 15  \w     -4.00  84.00   1.00    9.36    --   14.82  38.00-180.00   88
;
_diffrn_measurement_device 'four-circle diffractometer'
_diffrn_measurement_device_type 'SuperNova, Single source at offset/far, EosS2'
_diffrn_measurement_method '\w scans'
_diffrn_orient_matrix_type 'CrysAlisPro convention (1999,Acta A55,543-557)'
_diffrn_orient_matrix_UB_11 -0.0015954000
_diffrn_orient_matrix_UB_12 -0.0076430000
_diffrn_orient_matrix_UB_13 0.0383394000
_diffrn_orient_matrix_UB_21 -0.0473267000
_diffrn_orient_matrix_UB_22 -0.0061819000
_diffrn_orient_matrix_UB_23 -0.0030882000
_diffrn_orient_matrix_UB_31 0.0043920000
_diffrn_orient_matrix_UB_32 -0.0689893000
_diffrn_orient_matrix_UB_33 -0.0039647000
_diffrn_radiation_monochromator mirror
_diffrn_radiation_probe x-ray
_diffrn_radiation_type MoK\a
_diffrn_radiation_wavelength 0.71073
_diffrn_reflns_av_R_equivalents 0.0392
_diffrn_reflns_av_unetI/netI 0.0245
_diffrn_reflns_Laue_measured_fraction_full 0.998
_diffrn_reflns_Laue_measured_fraction_max 0.931
_diffrn_reflns_limit_h_max 20
_diffrn_reflns_limit_h_min -19
_diffrn_reflns_limit_k_max 13
_diffrn_reflns_limit_k_min -12
_diffrn_reflns_limit_l_max 24
_diffrn_reflns_limit_l_min -24
_diffrn_reflns_number 64888
_diffrn_reflns_point_group_measured_fraction_full 0.998
_diffrn_reflns_point_group_measured_fraction_max 0.931
_diffrn_reflns_theta_full 25.242
_diffrn_reflns_theta_max 28.540
_diffrn_reflns_theta_min 3.254
_diffrn_source 'micro-focus sealed X-ray tube'
_diffrn_source_type 'SuperNova (Mo) X-ray Source'
_exptl_absorpt_coefficient_mu 1.743
_exptl_absorpt_correction_T_max 1.00000
_exptl_absorpt_correction_T_min 0.69400
_exptl_absorpt_correction_type multi-scan
_exptl_absorpt_process_details
;
CrysAlisPro 1.171.39.46 (Rigaku Oxford Diffraction, 2018)
Empirical absorption correction using spherical harmonics,
 implemented in SCALE3 ABSPACK scaling algorithm.
;
_exptl_crystal_colour yellow
_exptl_crystal_colour_primary yellow
_exptl_crystal_density_diffrn 2.039
_exptl_crystal_description block
_exptl_crystal_F_000 1680
_exptl_crystal_size_max 0.24
_exptl_crystal_size_mid 0.22
_exptl_crystal_size_min 0.21
_refine_diff_density_max 0.798
_refine_diff_density_min -0.755
_refine_diff_density_rms 0.091
_refine_ls_extinction_coef .
_refine_ls_extinction_method none
_refine_ls_goodness_of_fit_ref 1.052
_refine_ls_hydrogen_treatment constr
_refine_ls_matrix_type full
_refine_ls_number_parameters 415
_refine_ls_number_reflns 6605
_refine_ls_number_restraints 0
_refine_ls_restrained_S_all 1.052
_refine_ls_R_factor_all 0.0348
_refine_ls_R_factor_gt 0.0285
_refine_ls_shift/su_max 0.001
_refine_ls_shift/su_mean 0.000
_refine_ls_structure_factor_coef Fsqd
_refine_ls_weighting_details 'w=1/[\s^2^(Fo^2^)+(0.0294P)^2^+3.3859P] where P=(Fo^2^+2Fc^2^)/3'
_refine_ls_weighting_scheme calc
_refine_ls_wR_factor_gt 0.0647
_refine_ls_wR_factor_ref 0.0679
_reflns_Friedel_coverage 0.000
_reflns_Friedel_fraction_full .
_reflns_Friedel_fraction_max .
_reflns_number_gt 5869
_reflns_number_total 6605
_reflns_threshold_expression 'I > 2\s(I)'
_cod_data_source_file suppl_ncrs-2019-0677_suppl.cif
_cod_data_source_block miao190328-3
_cod_database_code 8105110
_shelx_space_group_comment
;
The symmetry employed for this shelxl refinement is uniquely defined
by the following loop, which should always be used as a source of
symmetry information in preference to the above space-group names.
They are only intended as comments.
;
_shelx_estimated_absorpt_t_max 0.711
_shelx_estimated_absorpt_t_min 0.680
_reflns_odcompleteness_completeness 99.70
_reflns_odcompleteness_iscentric 1
_reflns_odcompleteness_theta 25.30
_olex2_refinement_description
;
1. Fixed Uiso
 At 1.2 times of:
  All C(H) groups
 At 1.5 times of:
  All O(H,H) groups
2.a Riding coordinates:
 O9(H9A,H9B), O10(H10A,H10B)
2.b Aromatic/amide H refined with riding coordinates:
 C2(H2), C4(H4), C6(H6), C12(H12), C13(H13), C14(H14), C15(H15), C17(H17),
 C19(H19), C21(H21), C27(H27), C28(H28), C29(H29), C30(H30)
;

loop_
_space_group_symop_operation_xyz
'x, y, z'
'-x, y+1/2, -z+1/2'
'-x, -y, -z'
'x, -y-1/2, z-1/2'

loop_
_atom_site_label
_atom_site_type_symbol
_atom_site_fract_x
_atom_site_fract_y
_atom_site_fract_z
_atom_site_U_iso_or_equiv
_atom_site_adp_type
_atom_site_occupancy
_atom_site_site_symmetry_order
_atom_site_calc_flag
_atom_site_refinement_flags_posn
_atom_site_refinement_flags_adp
_atom_site_refinement_flags_occupancy
_atom_site_disorder_assembly
_atom_site_disorder_group
Cd1 Cd 0.37333(2) 0.20899(2) 0.25690(2) 0.02403(6) Uani 1 1 d . . . . .
Cd2 Cd 0.49620(2) 0.94537(2) 0.35360(2) 0.02303(6) Uani 1 1 d . . . . .
S1 S -0.00271(6) 0.56829(8) 0.10176(5) 0.0443(2) Uani 1 1 d . . . . .
S2 S 0.80776(6) 0.29197(8) 0.57628(5) 0.0465(2) Uani 1 1 d . . . . .
O1 O 0.40191(13) 0.45732(18) 0.23925(10) 0.0291(4) Uani 1 1 d . . . . .
O2 O 0.27234(14) 0.35913(18) 0.21599(12) 0.0379(5) Uani 1 1 d . . . . .
O3 O 0.38424(14) 0.9599(2) 0.26988(12) 0.0361(5) Uani 1 1 d . . . . .
O4 O 0.27524(16) 1.05775(18) 0.21109(15) 0.0478(6) Uani 1 1 d . . . . .
O5 O 0.48574(15) 0.2064(2) 0.34060(12) 0.0379(5) Uani 1 1 d . . . . .
O6 O 0.57321(14) 0.10085(17) 0.41887(10) 0.0306(4) Uani 1 1 d . . . . .
O7 O 0.55233(15) 0.79903(17) 0.44461(11) 0.0355(5) Uani 1 1 d . . . . .
O8 O 0.52349(13) 0.71365(17) 0.33623(10) 0.0289(4) Uani 1 1 d . . . . .
O9 O 0.28867(17) 0.2133(2) 0.36397(13) 0.0468(6) Uani 1 1 d . . . . .
H9A H 0.2899 0.1376 0.3836 0.070 Uiso 1 1 d R . . . .
H9B H 0.2813 0.2933 0.3729 0.070 Uiso 1 1 d R . . . .
O10 O 0.38421(15) 0.9863(2) 0.43807(12) 0.0437(5) Uani 1 1 d . . . . .
H10A H 0.3699 0.9324 0.4743 0.066 Uiso 1 1 d R . . . .
H10B H 0.3904 1.0589 0.4578 0.066 Uiso 1 1 d R . . . .
N1 N 0.03810(16) 0.8105(3) 0.06064(15) 0.0372(6) Uani 1 1 d . . . . .
N2 N 0.77486(17) 0.5328(2) 0.60902(13) 0.0310(5) Uani 1 1 d . . . . .
C1 C 0.27347(17) 0.5904(2) 0.20737(14) 0.0231(5) Uani 1 1 d . . . . .
C2 C 0.31295(17) 0.7076(2) 0.23000(14) 0.0225(5) Uani 1 1 d . . . . .
H2 H 0.3665 0.7072 0.2575 0.027 Uiso 1 1 calc R . . . .
C3 C 0.27119(17) 0.8265(2) 0.21096(14) 0.0222(5) Uani 1 1 d . . . . .
C4 C 0.19193(17) 0.8260(2) 0.16876(15) 0.0251(5) Uani 1 1 d . . . . .
H4 H 0.1659 0.9054 0.1545 0.030 Uiso 1 1 calc R . . . .
C5 C 0.15089(18) 0.7083(2) 0.14740(15) 0.0246(5) Uani 1 1 d . . . . .
C6 C 0.19237(18) 0.5912(2) 0.16802(15) 0.0253(5) Uani 1 1 d . . . . .
H6 H 0.1652 0.5119 0.1552 0.030 Uiso 1 1 calc R . . . .
C7 C 0.31859(19) 0.4612(2) 0.22186(14) 0.0252(6) Uani 1 1 d . . . . .
C8 C 0.31224(18) 0.9549(2) 0.23256(15) 0.0250(5) Uani 1 1 d . . . . .
C9 C 0.06657(18) 0.7081(2) 0.10307(15) 0.0261(6) Uani 1 1 d . . . . .
C10 C -0.0435(2) 0.7717(3) 0.02639(17) 0.0361(7) Uani 1 1 d . . . . .
C11 C -0.0745(2) 0.6473(3) 0.04180(17) 0.0363(7) Uani 1 1 d . . . . .
C12 C -0.1549(2) 0.5998(4) 0.0079(2) 0.0502(9) Uani 1 1 d . . . . .
H12 H -0.1771 0.5166 0.0180 0.060 Uiso 1 1 calc R . . . .
C13 C -0.1988(2) 0.6836(4) -0.04120(19) 0.0505(9) Uani 1 1 d . . . . .
H13 H -0.2515 0.6556 -0.0649 0.061 Uiso 1 1 calc R . . . .
C14 C -0.1665(3) 0.8062(4) -0.0555(2) 0.0583(10) Uani 1 1 d . . . . .
H14 H -0.1975 0.8590 -0.0892 0.070 Uiso 1 1 calc R . . . .
C15 C -0.0905(3) 0.8533(4) -0.0221(2) 0.0518(9) Uani 1 1 d . . . . .
H15 H -0.0704 0.9379 -0.0314 0.062 Uiso 1 1 calc R . . . .
C16 C 0.57379(17) 0.3334(2) 0.42519(14) 0.0216(5) Uani 1 1 d . . . . .
C17 C 0.54385(18) 0.4546(2) 0.39845(14) 0.0223(5) Uani 1 1 d . . . . .
H17 H 0.5032 0.4587 0.3589 0.027 Uiso 1 1 calc R . . . .
C18 C 0.57552(18) 0.5697(2) 0.43177(14) 0.0224(5) Uani 1 1 d . . . . .
C19 C 0.63655(18) 0.5636(2) 0.49050(14) 0.0247(5) Uani 1 1 d . . . . .
H19 H 0.6554 0.6407 0.5136 0.030 Uiso 1 1 calc R . . . .
C20 C 0.66997(18) 0.4429(2) 0.51534(14) 0.0245(5) Uani 1 1 d . . . . .
C21 C 0.63729(18) 0.3291(2) 0.48217(14) 0.0247(5) Uani 1 1 d . . . . .
H21 H 0.6585 0.2481 0.4986 0.030 Uiso 1 1 calc R . . . .
C22 C 0.54160(19) 0.2065(2) 0.39277(15) 0.0249(5) Uani 1 1 d . . . . .
C23 C 0.54877(18) 0.7020(2) 0.40338(15) 0.0247(5) Uani 1 1 d . . . . .
C24 C 0.74465(19) 0.4358(2) 0.56945(15) 0.0277(6) Uani 1 1 d . . . . .
C25 C 0.8542(2) 0.4991(3) 0.64665(15) 0.0320(6) Uani 1 1 d . . . . .
C26 C 0.8830(2) 0.3704(3) 0.63475(17) 0.0381(7) Uani 1 1 d . . . . .
C27 C 0.9647(2) 0.3249(4) 0.6641(2) 0.0498(9) Uani 1 1 d . . . . .
H27 H 0.9839 0.2397 0.6553 0.060 Uiso 1 1 calc R . . . .
C28 C 1.0157(2) 0.4085(4) 0.7061(2) 0.0529(9) Uani 1 1 d . . . . .
H28 H 1.0705 0.3803 0.7260 0.064 Uiso 1 1 calc R . . . .
C29 C 0.9866(2) 0.5352(4) 0.71935(18) 0.0480(9) Uani 1 1 d . . . . .
H29 H 1.0225 0.5901 0.7485 0.058 Uiso 1 1 calc R . . . .
C30 C 0.9065(2) 0.5824(3) 0.69077(17) 0.0403(7) Uani 1 1 d . . . . .
H30 H 0.8879 0.6675 0.7006 0.048 Uiso 1 1 calc R . . . .

loop_
_atom_site_aniso_label
_atom_site_aniso_U_11
_atom_site_aniso_U_22
_atom_site_aniso_U_33
_atom_site_aniso_U_23
_atom_site_aniso_U_13
_atom_site_aniso_U_12
Cd1 0.03079(11) 0.01405(9) 0.02662(11) 0.00116(7) -0.00764(8) 0.00053(7)
Cd2 0.02798(11) 0.01359(9) 0.02690(11) -0.00057(7) -0.00749(8) 0.00131(7)
S1 0.0412(5) 0.0368(4) 0.0535(5) 0.0036(4) -0.0167(4) -0.0048(3)
S2 0.0546(5) 0.0295(4) 0.0537(5) -0.0085(3) -0.0234(4) 0.0120(3)
O1 0.0284(10) 0.0289(10) 0.0295(10) 0.0011(8) -0.0046(8) 0.0099(8)
O2 0.0428(12) 0.0157(9) 0.0543(14) 0.0032(9) -0.0121(10) 0.0016(8)
O3 0.0344(11) 0.0314(11) 0.0412(12) -0.0055(9) -0.0168(9) -0.0043(9)
O4 0.0499(14) 0.0157(10) 0.0756(17) -0.0017(10) -0.0276(12) -0.0002(9)
O5 0.0412(12) 0.0348(11) 0.0364(12) -0.0029(9) -0.0163(10) -0.0052(9)
O6 0.0479(12) 0.0134(8) 0.0301(10) -0.0016(7) -0.0058(9) -0.0026(8)
O7 0.0552(14) 0.0152(9) 0.0358(11) -0.0009(8) -0.0045(10) 0.0051(8)
O8 0.0353(11) 0.0217(9) 0.0292(10) 0.0072(7) -0.0055(8) 0.0021(8)
O9 0.0609(16) 0.0346(12) 0.0453(14) 0.0062(10) 0.0089(12) 0.0132(11)
O10 0.0486(14) 0.0410(12) 0.0419(13) 0.0122(10) 0.0081(10) 0.0066(10)
N1 0.0203(12) 0.0455(15) 0.0448(15) -0.0181(12) -0.0100(11) 0.0028(10)
N2 0.0360(13) 0.0274(12) 0.0290(12) -0.0018(10) -0.0069(10) -0.0016(10)
C1 0.0263(13) 0.0164(11) 0.0264(13) 0.0014(10) -0.0036(11) 0.0027(10)
C2 0.0228(13) 0.0206(12) 0.0237(13) 0.0013(10) -0.0039(10) 0.0022(10)
C3 0.0227(13) 0.0181(12) 0.0255(13) -0.0007(10) -0.0020(10) -0.0001(10)
C4 0.0247(13) 0.0182(12) 0.0319(14) -0.0007(10) -0.0066(11) 0.0041(10)
C5 0.0247(13) 0.0196(12) 0.0292(14) -0.0011(10) -0.0032(11) 0.0023(10)
C6 0.0272(14) 0.0169(12) 0.0313(14) -0.0011(10) -0.0047(11) -0.0005(10)
C7 0.0351(15) 0.0180(12) 0.0220(13) 0.0005(10) -0.0046(11) 0.0062(11)
C8 0.0273(14) 0.0208(12) 0.0266(13) -0.0034(10) -0.0028(11) -0.0005(10)
C9 0.0251(14) 0.0223(13) 0.0305(14) -0.0026(10) -0.0055(11) 0.0013(10)
C10 0.0333(16) 0.0398(17) 0.0347(16) 0.0001(13) -0.0039(13) 0.0071(13)
C11 0.0345(16) 0.0399(17) 0.0342(16) -0.0080(13) -0.0036(13) 0.0046(13)
C12 0.0414(19) 0.056(2) 0.053(2) -0.0147(17) 0.0015(16) -0.0026(16)
C13 0.0281(17) 0.082(3) 0.0403(19) -0.0203(18) -0.0120(14) 0.0101(17)
C14 0.049(2) 0.083(3) 0.042(2) 0.0067(19) -0.0079(17) 0.018(2)
C15 0.050(2) 0.059(2) 0.046(2) 0.0112(17) -0.0053(17) 0.0138(18)
C16 0.0256(13) 0.0163(11) 0.0228(12) 0.0003(9) -0.0011(10) -0.0016(10)
C17 0.0265(13) 0.0185(12) 0.0218(13) 0.0008(9) -0.0016(10) -0.0007(10)
C18 0.0269(13) 0.0156(11) 0.0247(13) 0.0031(9) 0.0002(10) 0.0005(10)
C19 0.0325(15) 0.0161(12) 0.0252(13) -0.0014(10) -0.0023(11) -0.0026(10)
C20 0.0305(14) 0.0187(12) 0.0240(13) 0.0014(10) -0.0034(11) -0.0008(10)
C21 0.0315(14) 0.0163(11) 0.0259(13) 0.0023(10) -0.0061(11) 0.0020(10)
C22 0.0303(14) 0.0186(12) 0.0257(13) -0.0013(10) 0.0006(11) -0.0049(10)
C23 0.0249(13) 0.0168(12) 0.0323(14) 0.0048(10) 0.0005(11) -0.0014(10)
C24 0.0348(15) 0.0212(13) 0.0267(14) 0.0010(10) -0.0040(12) -0.0006(11)
C25 0.0335(16) 0.0354(15) 0.0267(14) 0.0027(12) -0.0038(12) -0.0027(12)
C26 0.0388(17) 0.0407(17) 0.0340(16) -0.0001(13) -0.0088(13) 0.0025(14)
C27 0.047(2) 0.055(2) 0.047(2) 0.0012(17) -0.0089(16) 0.0132(17)
C28 0.0382(19) 0.077(3) 0.043(2) 0.0101(18) -0.0135(15) 0.0023(18)
C29 0.0410(19) 0.069(2) 0.0335(17) 0.0019(16) -0.0093(14) -0.0133(17)
C30 0.0424(18) 0.0435(18) 0.0345(17) -0.0013(14) -0.0077(14) -0.0088(14)

loop_
_atom_type_symbol
_atom_type_description
_atom_type_scat_dispersion_real
_atom_type_scat_dispersion_imag
_atom_type_scat_source
C C 0.0033 0.0016 'International Tables Vol C Tables 4.2.6.8 and 6.1.1.4'
H H 0.0000 0.0000 'International Tables Vol C Tables 4.2.6.8 and 6.1.1.4'
Cd Cd -0.8075 1.2024 'International Tables Vol C Tables 4.2.6.8 and 6.1.1.4'
N N 0.0061 0.0033 'International Tables Vol C Tables 4.2.6.8 and 6.1.1.4'
O O 0.0106 0.0060 'International Tables Vol C Tables 4.2.6.8 and 6.1.1.4'
S S 0.1246 0.1234 'International Tables Vol C Tables 4.2.6.8 and 6.1.1.4'

loop_
_geom_angle_atom_site_label_1
_geom_angle_atom_site_label_2
_geom_angle_atom_site_label_3
_geom_angle
_geom_angle_site_symmetry_1
_geom_angle_site_symmetry_3
O2 Cd1 O1 53.65(7) . .
O2 Cd1 O3 138.07(7) . 1_545
O2 Cd1 O4 85.52(7) . 1_545
O2 Cd1 O8 101.11(7) . 2_645
O2 Cd1 O9 83.90(8) . .
O3 Cd1 O1 166.63(6) 1_545 .
O4 Cd1 O1 136.49(7) 1_545 .
O4 Cd1 O3 52.95(7) 1_545 1_545
O4 Cd1 O8 100.16(8) 1_545 2_645
O4 Cd1 O9 87.89(10) 1_545 .
O5 Cd1 O1 88.53(7) . .
O5 Cd1 O2 135.48(7) . .
O5 Cd1 O3 83.13(7) . 1_545
O5 Cd1 O4 134.96(8) . 1_545
O5 Cd1 O8 90.25(8) . 2_645
O5 Cd1 O9 80.81(9) . .
O8 Cd1 O1 76.88(6) 2_645 .
O8 Cd1 O3 92.68(7) 2_645 1_545
O8 Cd1 O9 170.77(8) 2_645 .
O9 Cd1 O1 100.42(7) . .
O9 Cd1 O3 88.57(7) . 1_545
O1 Cd2 O7 108.98(7) 2_655 .
O1 Cd2 O8 80.61(7) 2_655 .
O1 Cd2 O10 165.84(7) 2_655 .
O1 Cd2 C23 95.98(7) 2_655 .
O3 Cd2 O1 89.17(8) . 2_655
O3 Cd2 O6 131.92(7) . 1_565
O3 Cd2 O7 139.78(7) . .
O3 Cd2 O8 95.71(7) . .
O3 Cd2 O10 84.82(8) . .
O3 Cd2 C23 119.11(8) . .
O6 Cd2 O1 91.02(7) 1_565 2_655
O6 Cd2 O7 84.67(7) 1_565 .
O6 Cd2 O8 131.68(7) 1_565 .
O6 Cd2 O10 83.55(8) 1_565 .
O6 Cd2 C23 108.68(7) 1_565 .
O7 Cd2 O8 54.70(6) . .
O7 Cd2 C23 26.89(7) . .
O8 Cd2 C23 27.82(7) . .
O10 Cd2 O7 83.61(8) . .
O10 Cd2 O8 112.71(7) . .
O10 Cd2 C23 98.14(8) . .
C11 S1 C9 89.00(14) . .
C26 S2 C24 89.66(14) . .
Cd2 O1 Cd1 98.96(7) 2_645 .
C7 O1 Cd1 84.10(15) . .
C7 O1 Cd2 118.45(17) . 2_645
C7 O2 Cd1 100.02(17) . .
Cd2 O3 Cd1 100.01(7) . 1_565
C8 O3 Cd1 86.50(15) . 1_565
C8 O3 Cd2 167.9(2) . .
C8 O4 Cd1 100.45(17) . 1_565
C22 O5 Cd1 173.3(2) . .
C22 O6 Cd2 102.63(16) . 1_545
C23 O7 Cd2 93.68(16) . .
Cd1 O8 Cd2 103.56(7) 2_655 .
C23 O8 Cd1 121.42(17) . 2_655
C23 O8 Cd2 90.49(15) . .
Cd1 O9 H9A 109.3 . .
Cd1 O9 H9B 104.9 . .
H9A O9 H9B 142.9 . .
Cd2 O10 H10A 125.1 . .
Cd2 O10 H10B 112.1 . .
H10A O10 H10B 104.4 . .
C9 N1 C10 106.8(2) . .
C24 N2 C25 111.3(2) . .
C2 C1 C7 121.3(2) . .
C6 C1 C2 120.2(2) . .
C6 C1 C7 118.4(2) . .
C1 C2 H2 120.4 . .
C1 C2 C3 119.2(2) . .
C3 C2 H2 120.4 . .
C2 C3 C8 121.1(2) . .
C4 C3 C2 119.9(2) . .
C4 C3 C8 119.0(2) . .
C3 C4 H4 119.5 . .
C3 C4 C5 121.0(2) . .
C5 C4 H4 119.5 . .
C4 C5 C9 120.9(2) . .
C6 C5 C4 118.3(2) . .
C6 C5 C9 120.8(2) . .
C1 C6 C5 121.3(2) . .
C1 C6 H6 119.4 . .
C5 C6 H6 119.4 . .
O1 C7 C1 120.0(2) . .
O2 C7 O1 121.8(2) . .
O2 C7 C1 118.1(2) . .
O3 C8 C3 121.1(2) . .
O4 C8 O3 120.1(2) . .
O4 C8 C3 118.8(2) . .
N1 C9 S1 116.2(2) . .
N1 C9 C5 123.9(2) . .
C5 C9 S1 119.91(19) . .
C11 C10 N1 117.2(3) . .
C11 C10 C15 120.9(3) . .
C15 C10 N1 121.9(3) . .
C10 C11 S1 110.9(2) . .
C10 C11 C12 120.5(3) . .
C12 C11 S1 128.6(3) . .
C11 C12 H12 121.7 . .
C13 C12 C11 116.6(3) . .
C13 C12 H12 121.7 . .
C12 C13 H13 119.2 . .
C14 C13 C12 121.6(3) . .
C14 C13 H13 119.2 . .
C13 C14 H14 119.0 . .
C15 C14 C13 122.1(4) . .
C15 C14 H14 119.0 . .
C10 C15 H15 120.9 . .
C14 C15 C10 118.2(4) . .
C14 C15 H15 120.9 . .
C17 C16 C22 122.0(2) . .
C21 C16 C17 119.6(2) . .
C21 C16 C22 118.3(2) . .
C16 C17 H17 120.4 . .
C16 C17 C18 119.3(2) . .
C18 C17 H17 120.4 . .
C17 C18 C23 121.5(2) . .
C19 C18 C17 120.3(2) . .
C19 C18 C23 118.1(2) . .
C18 C19 H19 119.7 . .
C18 C19 C20 120.7(2) . .
C20 C19 H19 119.7 . .
C19 C20 C24 121.2(2) . .
C21 C20 C19 118.4(2) . .
C21 C20 C24 120.1(2) . .
C16 C21 C20 121.6(2) . .
C16 C21 H21 119.2 . .
C20 C21 H21 119.2 . .
O5 C22 O6 121.4(2) . .
O5 C22 C16 120.2(2) . .
O6 C22 C16 118.4(2) . .
O7 C23 Cd2 59.43(13) . .
O7 C23 O8 121.1(2) . .
O7 C23 C18 119.9(2) . .
O8 C23 Cd2 61.69(13) . .
O8 C23 C18 119.0(2) . .
C18 C23 Cd2 178.6(2) . .
N2 C24 S2 115.0(2) . .
N2 C24 C20 125.6(2) . .
C20 C24 S2 119.04(19) . .
N2 C25 C26 114.5(3) . .
C30 C25 N2 126.0(3) . .
C30 C25 C26 119.5(3) . .
C25 C26 S2 109.5(2) . .
C27 C26 S2 129.0(3) . .
C27 C26 C25 121.3(3) . .
C26 C27 H27 120.8 . .
C28 C27 C26 118.3(3) . .
C28 C27 H27 120.8 . .
C27 C28 H28 119.7 . .
C27 C28 C29 120.6(3) . .
C29 C28 H28 119.7 . .
C28 C29 H29 118.9 . .
C30 C29 C28 122.1(3) . .
C30 C29 H29 118.9 . .
C25 C30 H30 121.0 . .
C29 C30 C25 118.1(3) . .
C29 C30 H30 121.0 . .

loop_
_geom_bond_atom_site_label_1
_geom_bond_atom_site_label_2
_geom_bond_distance
_geom_bond_site_symmetry_2
Cd1 O1 2.5861(19) .
Cd1 O2 2.2561(19) .
Cd1 O3 2.551(2) 1_545
Cd1 O4 2.265(2) 1_545
Cd1 O5 2.234(2) .
Cd1 O8 2.342(2) 2_645
Cd1 O9 2.375(2) .
Cd2 O1 2.328(2) 2_655
Cd2 O3 2.233(2) .
Cd2 O6 2.2719(18) 1_565
Cd2 O7 2.3683(19) .
Cd2 O8 2.4168(18) .
Cd2 O10 2.358(2) .
Cd2 C23 2.745(2) .
S1 C9 1.759(3) .
S1 C11 1.709(3) .
S2 C24 1.743(3) .
S2 C26 1.722(3) .
O1 Cd2 2.328(2) 2_645
O1 C7 1.273(3) .
O2 C7 1.250(3) .
O3 Cd1 2.551(2) 1_565
O3 C8 1.254(3) .
O4 Cd1 2.265(2) 1_565
O4 C8 1.241(3) .
O5 C22 1.246(3) .
O6 Cd2 2.2719(18) 1_545
O6 C22 1.262(3) .
O7 C23 1.244(3) .
O8 Cd1 2.342(2) 2_655
O8 C23 1.281(3) .
O9 H9A 0.8502 .
O9 H9B 0.8387 .
O10 H10A 0.8942 .
O10 H10B 0.8272 .
N1 C9 1.360(4) .
N1 C10 1.406(4) .
N2 C24 1.297(3) .
N2 C25 1.392(4) .
C1 C2 1.388(3) .
C1 C6 1.387(4) .
C1 C7 1.497(3) .
C2 H2 0.9300 .
C2 C3 1.400(3) .
C3 C4 1.390(4) .
C3 C8 1.491(3) .
C4 H4 0.9300 .
C4 C5 1.396(4) .
C5 C6 1.389(3) .
C5 C9 1.474(4) .
C6 H6 0.9300 .
C10 C11 1.382(5) .
C10 C15 1.388(4) .
C11 C12 1.417(4) .
C12 H12 0.9300 .
C12 C13 1.388(5) .
C13 H13 0.9300 .
C13 C14 1.367(6) .
C14 H14 0.9300 .
C14 C15 1.357(5) .
C15 H15 0.9300 .
C16 C17 1.395(3) .
C16 C21 1.386(4) .
C16 C22 1.494(3) .
C17 H17 0.9300 .
C17 C18 1.396(3) .
C18 C19 1.387(4) .
C18 C23 1.493(3) .
C19 H19 0.9300 .
C19 C20 1.396(3) .
C20 C21 1.389(4) .
C20 C24 1.467(4) .
C21 H21 0.9300 .
C25 C26 1.399(4) .
C25 C30 1.392(4) .
C26 C27 1.394(4) .
C27 H27 0.9300 .
C27 C28 1.361(5) .
C28 H28 0.9300 .
C28 C29 1.385(5) .
C29 H29 0.9300 .
C29 C30 1.375(5) .
C30 H30 0.9300 .

loop_
_geom_hbond_atom_site_label_D
_geom_hbond_atom_site_label_H
_geom_hbond_atom_site_label_A
_geom_hbond_distance_DH
_geom_hbond_distance_HA
_geom_hbond_distance_DA
_geom_hbond_angle_DHA
_geom_hbond_site_symmetry_A
O9 H9B N2 0.84 1.99 2.804(3) 162.6 3_666
O10 H10A O6 0.89 2.13 2.822(3) 133.0 3_666
